data_1520399
loop_
_publ_author_name
'Spencer, John'
'Patel, Hiren'
'Callear, Samantha K.'
'Hursthouse, Michael B.'

_publ_section_title
;
 C10H6FN3O
;
_journal_name_full 'Crystal Structure Report Archive'
_journal_page_first 705
_journal_year 2009
_chemical_formula_sum 'C10 H6 F N3 O'
_chemical_formula_weight 203.18
_space_group_IT_number 14
_symmetry_cell_setting monoclinic
_symmetry_space_group_name_Hall '-P 2yn'
_symmetry_space_group_name_H-M 'P 1 21/n 1'
_atom_sites_solution_hydrogens geom
_atom_sites_solution_primary direct
_atom_sites_solution_secondary difmap
_cell_angle_alpha 90.00
_cell_angle_beta 92.219(2)
_cell_angle_gamma 90.00
_cell_formula_units_Z 4
_cell_length_a 8.1049(2)
_cell_length_b 6.1023(2)
_cell_length_c 17.6777(5)
_cell_measurement_reflns_used 20507
_cell_measurement_temperature 120(2)
_cell_measurement_theta_max 27.48
_cell_measurement_theta_min 2.91
_cell_volume 873.66(4)
_computing_cell_refinement 'DENZO (Otwinowski & Minor, 1997) & COLLECT (Hooft, R.W.W., 1998)'
_computing_data_collection 'COLLECT (Hooft, R.W.W., 1998)'
_computing_data_reduction 'DENZO (Otwinowski & Minor, 1997) & COLLECT (Hooft, R.W.W., 1998)'
_computing_structure_refinement 'SHELXL-97 (Sheldrick, 2008)'
_diffrn_ambient_temperature 120(2)
_diffrn_detector_area_resol_mean 9.091
_diffrn_measured_fraction_theta_full 0.997
_diffrn_measured_fraction_theta_max 0.997
_diffrn_measurement_device_type 'Bruker-Nonius Roper CCD camera on \k-goniostat'
_diffrn_measurement_method '\f & \w scans'
_diffrn_radiation_monochromator graphite
_diffrn_radiation_source 'Bruker-Nonius FR591 rotating anode'
_diffrn_radiation_type MoK\a
_diffrn_radiation_wavelength 0.71073
_diffrn_reflns_av_R_equivalents 0.0443
_diffrn_reflns_av_sigmaI/netI 0.0274
_diffrn_reflns_limit_h_max 10
_diffrn_reflns_limit_h_min -10
_diffrn_reflns_limit_k_max 7
_diffrn_reflns_limit_k_min -7
_diffrn_reflns_limit_l_max 22
_diffrn_reflns_limit_l_min -22
_diffrn_reflns_number 18331
_diffrn_reflns_theta_full 27.48
_diffrn_reflns_theta_max 27.48
_diffrn_reflns_theta_min 3.53
_exptl_absorpt_coefficient_mu 0.120
_exptl_absorpt_correction_T_max 0.9929
_exptl_absorpt_correction_T_min 0.9718
_exptl_absorpt_correction_type multi-scan
_exptl_absorpt_process_details 'SADABS 2007/2 (Sheldrick, G.M., 2007)'
_exptl_crystal_colour colourless
_exptl_crystal_density_diffrn 1.545
_exptl_crystal_density_method 'not measured'
_exptl_crystal_description block
_exptl_crystal_F_000 416
_exptl_crystal_size_max 0.24
_exptl_crystal_size_mid 0.13
_exptl_crystal_size_min 0.06
_refine_diff_density_max 0.228
_refine_diff_density_min -0.258
_refine_diff_density_rms 0.052
_refine_ls_extinction_method none
_refine_ls_goodness_of_fit_ref 1.023
_refine_ls_hydrogen_treatment mixed
_refine_ls_matrix_type full
_refine_ls_number_parameters 144
_refine_ls_number_reflns 1992
_refine_ls_number_restraints 2
_refine_ls_restrained_S_all 1.023
_refine_ls_R_factor_all 0.0466
_refine_ls_R_factor_gt 0.0396
_refine_ls_shift/su_max 0.001
_refine_ls_shift/su_mean 0.000
_refine_ls_structure_factor_coef Fsqd
_refine_ls_weighting_details 'calc w=1/[\s^2^(Fo^2^)+(0.0518P)^2^+0.3947P] where P=(Fo^2^+2Fc^2^)/3'
_refine_ls_weighting_scheme calc
_refine_ls_wR_factor_gt 0.0969
_refine_ls_wR_factor_ref 0.1023
_reflns_number_gt 1732
_reflns_number_total 1992
_reflns_threshold_expression >2\s(I)
_cod_data_source_file eCrystal-705.cif
_cod_data_source_block 2009src0464p21n
_cod_depositor_comments
;
Citation :
Spencer, John and Patel, Hiren and Callear, Samantha K. and 
Hursthouse, Michael B. (2009) 
University of Southampton, Crystal Structure Report Archive. 
(doi:10.5258/ecrystals/705)

More at:
http://ecrystals.chem.soton.ac.uk/705/
;
_cod_original_sg_symbol_H-M P21/n
_cod_database_code 1520399

loop_
_symmetry_equiv_pos_as_xyz
'x, y, z'
'-x+1/2, y+1/2, -z+1/2'
'-x, -y, -z'
'x-1/2, -y-1/2, z-1/2'

loop_
_atom_site_label
_atom_site_type_symbol
_atom_site_fract_x
_atom_site_fract_y
_atom_site_fract_z
_atom_site_U_iso_or_equiv
_atom_site_adp_type
_atom_site_occupancy
_atom_site_symmetry_multiplicity
_atom_site_calc_flag
_atom_site_refinement_flags
_atom_site_disorder_assembly
_atom_site_disorder_group
C1 C 0.46683(16) 0.2430(2) 0.29382(8) 0.0223(3) Uani 1 1 d . . .
C2 C 0.52866(16) 0.4506(2) 0.28216(8) 0.0233(3) Uani 1 1 d . . .
H2 H 0.4666 0.5565 0.2538 0.028 Uiso 1 1 calc R . .
C3 C 0.68449(15) 0.5001(2) 0.31313(7) 0.0199(3) Uani 1 1 d . . .
H3 H 0.7298 0.6419 0.3062 0.024 Uiso 1 1 calc R . .
C4 C 0.77475(15) 0.3424(2) 0.35438(7) 0.0170(3) Uani 1 1 d . . .
C5 C 0.70772(16) 0.1342(2) 0.36502(7) 0.0201(3) Uani 1 1 d . . .
H5 H 0.7690 0.0271 0.3932 0.024 Uiso 1 1 calc R . .
C6 C 0.55181(16) 0.0833(2) 0.33462(7) 0.0220(3) Uani 1 1 d . . .
H6 H 0.5050 -0.0576 0.3417 0.026 Uiso 1 1 calc R . .
C7 C 0.93902(15) 0.3934(2) 0.38628(7) 0.0160(3) Uani 1 1 d . . .
C9 C 1.13884(15) 0.6167(2) 0.42251(7) 0.0172(3) Uani 1 1 d . . .
C10 C 1.17973(15) 0.4036(2) 0.44022(7) 0.0171(3) Uani 1 1 d . . .
C13 C 1.32221(15) 0.3235(2) 0.47980(7) 0.0184(3) Uani 1 1 d . . .
N11 N 1.04983(12) 0.26385(18) 0.41574(6) 0.0177(2) Uani 1 1 d . . .
N12 N 1.21154(14) 0.81027(19) 0.43043(7) 0.0228(3) Uani 1 1 d D . .
N14 N 1.43622(14) 0.25444(19) 0.51281(7) 0.0241(3) Uani 1 1 d . . .
O8 O 0.98481(10) 0.61249(14) 0.38784(5) 0.0179(2) Uani 1 1 d . . .
F1 F 0.31517(10) 0.19319(16) 0.26324(5) 0.0337(2) Uani 1 1 d . . .
H12A H 1.1511(19) 0.929(3) 0.4228(9) 0.030(4) Uiso 1 1 d D . .
H12B H 1.311(2) 0.814(3) 0.4520(10) 0.042(5) Uiso 1 1 d D . .

loop_
_atom_site_aniso_label
_atom_site_aniso_U_11
_atom_site_aniso_U_22
_atom_site_aniso_U_33
_atom_site_aniso_U_23
_atom_site_aniso_U_13
_atom_site_aniso_U_12
C1 0.0130(6) 0.0272(7) 0.0265(7) -0.0039(5) -0.0017(5) -0.0034(5)
C2 0.0174(6) 0.0238(7) 0.0285(7) 0.0016(5) -0.0036(5) 0.0017(5)
C3 0.0180(6) 0.0173(6) 0.0244(6) -0.0001(5) -0.0004(5) -0.0006(5)
C4 0.0157(6) 0.0168(6) 0.0185(6) -0.0019(5) -0.0009(4) 0.0007(5)
C5 0.0208(6) 0.0179(6) 0.0214(6) 0.0006(5) -0.0010(5) -0.0010(5)
C6 0.0204(6) 0.0200(7) 0.0256(7) -0.0009(5) 0.0016(5) -0.0051(5)
C7 0.0157(6) 0.0120(6) 0.0203(6) -0.0002(4) -0.0005(4) -0.0012(4)
C9 0.0147(6) 0.0178(6) 0.0189(6) 0.0004(5) -0.0022(4) -0.0001(5)
C10 0.0154(6) 0.0141(6) 0.0215(6) 0.0004(5) -0.0024(5) -0.0003(5)
C13 0.0195(6) 0.0120(6) 0.0235(6) 0.0000(5) -0.0009(5) -0.0016(5)
N11 0.0160(5) 0.0144(5) 0.0224(5) -0.0004(4) -0.0028(4) -0.0004(4)
N12 0.0179(6) 0.0150(6) 0.0349(6) 0.0015(5) -0.0078(5) -0.0008(4)
N14 0.0217(6) 0.0174(6) 0.0327(6) 0.0023(5) -0.0061(5) -0.0004(4)
O8 0.0154(4) 0.0142(5) 0.0236(5) 0.0012(3) -0.0038(3) -0.0008(3)
F1 0.0162(4) 0.0385(5) 0.0456(5) -0.0002(4) -0.0092(4) -0.0077(4)

loop_
_atom_type_symbol
_atom_type_description
_atom_type_scat_dispersion_real
_atom_type_scat_dispersion_imag
_atom_type_scat_source
C C 0.0033 0.0016 'International Tables Vol C Tables 4.2.6.8 and 6.1.1.4'
H H 0.0000 0.0000 'International Tables Vol C Tables 4.2.6.8 and 6.1.1.4'
N N 0.0061 0.0033 'International Tables Vol C Tables 4.2.6.8 and 6.1.1.4'
O O 0.0106 0.0060 'International Tables Vol C Tables 4.2.6.8 and 6.1.1.4'
F F 0.0171 0.0103 'International Tables Vol C Tables 4.2.6.8 and 6.1.1.4'

loop_
_geom_angle_atom_site_label_1
_geom_angle_atom_site_label_2
_geom_angle_atom_site_label_3
_geom_angle
_geom_angle_site_symmetry_1
_geom_angle_site_symmetry_3
F1 C1 C6 118.41(12) . .
F1 C1 C2 118.29(12) . .
C6 C1 C2 123.30(12) . .
C1 C2 C3 118.03(13) . .
C1 C2 H2 121.0 . .
C3 C2 H2 121.0 . .
C2 C3 C4 120.37(12) . .
C2 C3 H3 119.8 . .
C4 C3 H3 119.8 . .
C3 C4 C5 119.86(11) . .
C3 C4 C7 120.44(12) . .
C5 C4 C7 119.69(11) . .
C6 C5 C4 120.26(12) . .
C6 C5 H5 119.9 . .
C4 C5 H5 119.9 . .
C1 C6 C5 118.18(12) . .
C1 C6 H6 120.9 . .
C5 C6 H6 120.9 . .
N11 C7 O8 113.62(10) . .
N11 C7 C4 129.46(12) . .
O8 C7 C4 116.89(10) . .
N12 C9 O8 117.24(11) . .
N12 C9 C10 135.79(12) . .
O8 C9 C10 106.97(10) . .
C9 C10 N11 109.37(11) . .
C9 C10 C13 128.66(12) . .
N11 C10 C13 121.90(11) . .
N14 C13 C10 178.42(14) . .
C7 N11 C10 104.64(11) . .
C9 N12 H12A 118.3(11) . .
C9 N12 H12B 117.6(13) . .
H12A N12 H12B 122.8(18) . .
C9 O8 C7 105.38(9) . .

loop_
_geom_bond_atom_site_label_1
_geom_bond_atom_site_label_2
_geom_bond_distance
_geom_bond_site_symmetry_2
C1 F1 1.3579(15) .
C1 C6 1.380(2) .
C1 C2 1.381(2) .
C2 C3 1.3901(18) .
C2 H2 0.9500 .
C3 C4 1.3966(18) .
C3 H3 0.9500 .
C4 C5 1.3975(18) .
C4 C7 1.4592(17) .
C5 C6 1.3891(18) .
C5 H5 0.9500 .
C6 H6 0.9500 .
C7 N11 1.2909(16) .
C7 O8 1.3875(15) .
C9 N12 1.3253(17) .
C9 O8 1.3695(15) .
C9 C10 1.3746(18) .
C10 N11 1.4100(16) .
C10 C13 1.4141(17) .
C13 N14 1.1534(17) .
N12 H12A 0.882(14) .
N12 H12B 0.879(15) .

loop_
_geom_hbond_atom_site_label_D
_geom_hbond_atom_site_label_H
_geom_hbond_atom_site_label_A
_geom_hbond_distance_DH
_geom_hbond_distance_HA
_geom_hbond_distance_DA
_geom_hbond_angle_DHA
_geom_hbond_site_symmetry_A
N12 H12A N11 0.882(14) 2.204(15) 3.0692(16) 166.8(15) 1_565
N12 H12B N14 0.879(15) 2.157(16) 3.0151(16) 164.9(18) 3_866
